data_7013381
loop_
_publ_author_name
'Kujime, Masato'
'Hikichi, Shiro'
'Akita, Munetaka'

_publ_section_title
;
 Interaction of hydroperoxopalladium complexes, (TpR)(py)Pd?OOH, with
 hydroxo-nickel and -cobalt complexes, [(&#xFFFD;-OH)(MTpR?)]2 (M = Ni,
 Co), leading to oxidative dehydrogenation of the saturated hydrocarbyl
 moiety in the ancillary ligand (TpiPr2)Electronic supplementary
 information (ESI) available: Fig. 4: 1H NMR monitoring of the reaction
 of 2iPr2 and 4iPr2(Ni) at ?20 &#xFFFD;C. See
 http://www.rsc.org/suppdata/dt/b3/b307262m/
;
_journal_issue 18
_journal_name_full 'Dalton Transactions'
_journal_page_first 3506
_journal_paper_doi 10.1039/b307262m
_journal_year 2003
_chemical_formula_moiety 'C50 H82 B2 Co N16 O2 Pd '
_chemical_formula_sum 'C50 H82 B2 Co N16 O2 Pd'
_chemical_formula_weight 1126.26
_space_group_IT_number 2
_symmetry_cell_setting triclinic
_symmetry_Int_Tables_number 2
_symmetry_space_group_name_Hall '-P 1'
_symmetry_space_group_name_H-M 'P -1'
_audit_creation_date 'Fri Jun 13 18:29:55 2003'
_audit_creation_method 'by teXsan'
_cell_angle_alpha 101.75(1)
_cell_angle_beta 112.935(6)
_cell_angle_gamma 88.301(8)
_cell_formula_units_Z 2
_cell_length_a 13.324(3)
_cell_length_b 20.964(5)
_cell_length_c 12.165(2)
_cell_measurement_reflns_used 8651
_cell_measurement_temperature 213.2
_cell_measurement_theta_max 27.5
_cell_measurement_theta_min 1.7
_cell_volume 3059.1(11)
_computing_cell_refinement PROCESS-AUTO
_computing_data_collection PROCESS-AUTO
_computing_data_reduction 'teXsan Ver. 1.11'
_computing_publication_material 'teXsan Ver. 1.11'
_computing_structure_refinement SHELXL97
_computing_structure_solution SIR92
_diffrn_detector_area_resol_mean 10.00
_diffrn_measurement_device_type 'Rigaku RAXIS-IV Imaging Plate'
_diffrn_measurement_method \w
_diffrn_radiation_type 'Mo K\a'
_diffrn_radiation_wavelength 0.7107
_diffrn_reflns_av_R_equivalents 0.000
_diffrn_reflns_limit_h_max 17
_diffrn_reflns_limit_h_min 0
_diffrn_reflns_limit_k_max 27
_diffrn_reflns_limit_k_min -27
_diffrn_reflns_limit_l_max 14
_diffrn_reflns_limit_l_min -15
_diffrn_reflns_number 15957
_diffrn_reflns_theta_max 27.48
_exptl_absorpt_coefficient_mu 0.614
_exptl_absorpt_correction_T_max 0.940
_exptl_absorpt_correction_T_min 0.623
_exptl_absorpt_correction_type multi-scan
_exptl_absorpt_process_details '(Higashi, 1995)'
_exptl_crystal_colour unknown
_exptl_crystal_density_diffrn 1.223
_exptl_crystal_density_method 'not measured'
_exptl_crystal_description unknown
_exptl_crystal_size_max 0.100
_exptl_crystal_size_mid 0.100
_exptl_crystal_size_min 0.100
_refine_diff_density_max 0.45
_refine_diff_density_min -1.23
_refine_ls_extinction_coef 0.0000
_refine_ls_extinction_expression Fc^*^=kFc[1+0.001xFc^2^\l^3^/sin(2\q)]^-1/4^
_refine_ls_extinction_method SHELXL
_refine_ls_goodness_of_fit_ref 0.941
_refine_ls_hydrogen_treatment noref
_refine_ls_number_parameters 631
_refine_ls_number_reflns 4652
_refine_ls_R_factor_gt 0.0886
_refine_ls_shift/su_max -0.0050
_refine_ls_structure_factor_coef Fsqd
_refine_ls_weighting_details 'w = 1/[\s^2^(Fo^2^) + (0.1000P)^2^+0.0000P] where P=(Fo^2^+2Fc^2^)/3'
_refine_ls_weighting_scheme calc
_refine_ls_wR_factor_ref 0.2198
_reflns_number_gt 4652
_reflns_number_total 10718
_reflns_threshold_expression >2.0sigma(I)
_cod_data_source_file b307262m.txt
_cod_data_source_block compound_6b(Co)
_cod_original_cell_volume 3059(1)
_cod_original_sg_symbol_H-M 'P -1         '
_cod_original_formula_sum 'C50 H82 B2 Co N16 O2 Pd '
_cod_database_code 7013381

loop_
_symmetry_equiv_pos_as_xyz
x,y,z
-x,-y,-z

loop_
_atom_site_label
_atom_site_type_symbol
_atom_site_fract_x
_atom_site_fract_y
_atom_site_fract_z
_atom_site_U_iso_or_equiv
_atom_site_adp_type
_atom_site_occupancy
_atom_site_calc_flag
_atom_site_refinement_flags
_atom_site_disorder_assembly
_atom_site_disorder_group
Pd(1) Pd 0.71312(5) 0.23994(3) 0.31130(6) 0.0438(2) Uani 1.00 d . . .
Co(1) Co 0.48859(9) 0.16570(6) 0.2229(1) 0.0464(3) Uani 1.00 d . . .
O(1) O 0.6345(4) 0.1806(3) 0.3658(5) 0.050(1) Uani 1.00 d . . .
O(2) O 0.5622(4) 0.2396(3) 0.1844(5) 0.048(1) Uani 1.00 d . . .
N(11) N 0.3487(6) 0.1505(3) 0.0542(6) 0.049(2) Uani 1.00 d . . .
N(12) N 0.2508(5) 0.1323(4) 0.0566(6) 0.048(2) Uani 1.00 d . . .
N(21) N 0.4301(5) 0.0847(3) 0.2658(6) 0.048(2) Uani 1.00 d . . .
N(22) N 0.3194(6) 0.0780(3) 0.2372(7) 0.048(2) Uani 1.00 d . . .
N(31) N 0.3874(6) 0.2220(4) 0.3024(7) 0.052(2) Uani 1.00 d . . .
N(32) N 0.2826(6) 0.1966(4) 0.2687(6) 0.049(2) Uani 1.00 d . . .
N(41) N 0.7857(6) 0.2941(4) 0.2411(7) 0.053(2) Uani 1.00 d . . .
N(42) N 0.8663(6) 0.3425(4) 0.3184(7) 0.058(2) Uani 1.00 d . . .
N(51) N 0.8612(5) 0.2350(3) 0.4382(6) 0.047(2) Uani 1.00 d . . .
N(52) N 0.9294(6) 0.2904(3) 0.4983(6) 0.045(2) Uani 1.00 d . . .
N(61) N 0.8061(7) 0.3759(4) 0.6037(8) 0.071(2) Uani 1.00 d . . .
N(62) N 0.8025(6) 0.3841(3) 0.4917(7) 0.056(2) Uani 1.00 d . . .
N(71) N 0.5767(6) 0.0984(4) 0.1280(7) 0.060(2) Uani 1.00 d . . .
N(81) N 0.067(1) 0.2712(8) 0.009(2) 0.17396(8) Uiso 1.00 d . . .
N(82) N 1.2290(9) 0.1075(5) 0.5418(10) 0.09643(4) Uiso 1.00 d . . .
N(83) N 0.6798(9) 0.1743(6) 0.640(1) 0.11001(4) Uiso 1.00 d . . .
C(11) C 0.3297(7) 0.1477(5) -0.0623(8) 0.056(2) Uani 1.00 d . . .
C(12) C 0.2223(8) 0.1284(5) -0.1359(9) 0.068(3) Uani 1.00 d . . .
C(13) C 0.1737(7) 0.1217(5) -0.0574(9) 0.059(2) Uani 1.00 d . . .
C(14) C 0.4181(8) 0.1632(5) -0.1016(9) 0.066(3) Uani 1.00 d . . .
C(15) C 0.0571(8) 0.1006(7) -0.0867(9) 0.089(4) Uani 1.00 d . . .
C(21) C 0.4759(7) 0.0327(4) 0.3144(8) 0.052(2) Uani 1.00 d . . .
C(22) C 0.3942(8) -0.0071(4) 0.3163(9) 0.058(2) Uani 1.00 d . . .
C(23) C 0.2975(8) 0.0233(5) 0.2676(9) 0.057(2) Uani 1.00 d . . .
C(24) C 0.5975(8) 0.0240(5) 0.3577(9) 0.063(3) Uani 1.00 d . . .
C(25) C 0.1852(8) 0.0003(5) 0.2478(10) 0.067(3) Uani 1.00 d . . .
C(31) C 0.3953(8) 0.2779(5) 0.3803(9) 0.061(3) Uani 1.00 d . . .
C(32) C 0.2975(8) 0.2906(5) 0.3964(10) 0.064(3) Uani 1.00 d . . .
C(33) C 0.2277(7) 0.2373(5) 0.3245(9) 0.056(2) Uani 1.00 d . . .
C(34) C 0.5004(9) 0.3187(5) 0.441(1) 0.083(3) Uani 1.00 d . . .
C(35) C 0.1114(8) 0.2254(5) 0.3084(9) 0.067(3) Uani 1.00 d . . .
C(41) C 0.7836(7) 0.2867(5) 0.1275(9) 0.055(2) Uani 1.00 d . . .
C(42) C 0.8595(9) 0.3327(6) 0.1327(9) 0.078(3) Uani 1.00 d . . .
C(43) C 0.9101(9) 0.3662(6) 0.2491(10) 0.076(3) Uani 1.00 d . . .
C(44) C 0.7128(9) 0.2367(6) 0.0238(9) 0.070(3) Uani 1.00 d . . .
C(45) C 0.781(1) 0.1834(6) -0.013(1) 0.090(4) Uani 1.00 d . . .
C(46) C 0.6429(10) 0.2675(6) -0.083(1) 0.087(3) Uani 1.00 d . . .
C(47) C 1.024(3) 0.407(1) 0.304(3) 0.07(1) Uani 0.59 d P . .
C(47A) C 0.983(4) 0.431(2) 0.308(3) 0.05(1) Uani 0.41 d P . .
C(48) C 1.091(2) 0.4002(9) 0.231(2) 0.077(5) Uani 0.59 d P . .
C(48A) C 1.099(3) 0.409(2) 0.355(4) 0.10(1) Uani 0.41 d P . .
C(49) C 0.983(2) 0.478(1) 0.324(2) 0.082(7) Uani 0.59 d P . .
C(49A) C 0.953(3) 0.476(1) 0.214(3) 0.11(1) Uani 0.41 d P . .
C(51) C 0.9186(7) 0.1837(4) 0.4740(8) 0.051(2) Uani 1.00 d . . .
C(52) C 1.0219(7) 0.2062(4) 0.5603(8) 0.050(2) Uani 1.00 d . . .
C(53) C 1.0278(7) 0.2722(4) 0.5720(8) 0.050(2) Uani 1.00 d . . .
C(54) C 0.8721(7) 0.1143(4) 0.4188(9) 0.056(2) Uani 1.00 d . . .
C(55) C 0.9163(10) 0.0820(5) 0.325(1) 0.082(3) Uani 1.00 d . . .
C(56) C 0.8987(9) 0.0737(5) 0.518(1) 0.074(3) Uani 1.00 d . . .
C(57) C 1.1196(8) 0.3216(5) 0.6549(9) 0.066(3) Uani 1.00 d . . .
C(58) C 1.2296(9) 0.2897(6) 0.696(1) 0.094(4) Uani 1.00 d . . .
C(59) C 1.0967(9) 0.3564(6) 0.764(1) 0.084(3) Uani 1.00 d . . .
C(61) C 0.7399(10) 0.4165(7) 0.634(1) 0.087(4) Uani 1.00 d . . .
C(62) C 0.6888(9) 0.4514(5) 0.545(2) 0.089(4) Uani 1.00 d . . .
C(63) C 0.7293(9) 0.4311(5) 0.453(1) 0.076(3) Uani 1.00 d . . .
C(64) C 0.724(1) 0.4188(9) 0.752(2) 0.123(6) Uani 1.00 d . . .
C(65) C 0.826(2) 0.4342(9) 0.856(2) 0.153(7) Uani 1.00 d . . .
C(66) C 0.639(2) 0.460(2) 0.767(2) 0.30(2) Uani 1.00 d . . .
C(67) C 0.707(1) 0.4550(6) 0.340(1) 0.106(4) Uani 1.00 d . . .
C(68) C 0.701(1) 0.5278(7) 0.355(2) 0.165(9) Uani 1.00 d . . .
C(69) C 0.603(2) 0.4224(7) 0.238(1) 0.139(6) Uani 1.00 d . . .
C(71) C 0.6204(8) 0.0638(5) 0.0787(9) 0.055(2) Uani 1.00 d . . .
C(72) C 0.6758(9) 0.0190(5) 0.0158(10) 0.077(3) Uani 1.00 d . . .
C(81) C 0.158(2) 0.2881(10) 0.038(2) 0.15565(9) Uiso 1.00 d . . .
C(82) C 0.267(1) 0.3126(7) 0.080(1) 0.10091(5) Uiso 1.00 d . . .
C(83) C 1.3094(9) 0.1282(5) 0.5476(10) 0.07196(4) Uiso 1.00 d . . .
C(84) C 1.4117(9) 0.1513(6) 0.555(1) 0.08332(4) Uiso 1.00 d . . .
C(85) C 0.7605(10) 0.2079(6) 0.685(1) 0.08130(4) Uiso 1.00 d . . .
C(86) C 0.8604(9) 0.2468(6) 0.734(1) 0.07915(4) Uiso 1.00 d . . .
B(1) B 0.2463(8) 0.1296(6) 0.1810(10) 0.054(3) Uani 1.00 d . . .
B(2) B 0.8959(9) 0.3561(5) 0.458(1) 0.053(3) Uani 1.00 d . . .
H(1) H 0.1719 0.1194 0.1692 0.0662 Uiso 1.00 calc . . .
H(01) H 0.6451 0.2032 0.4560 0.0493 Uiso 1.00 calc . . .
H(2) H 0.1879 0.1203 -0.2248 0.0803 Uiso 1.00 calc . . .
H(02) H 0.5143 0.2729 0.1903 0.0493 Uiso 1.00 calc . . .
H(3) H 0.4841 0.1431 -0.0592 0.0654 Uiso 1.00 calc . . .
H(4) H 0.4331 0.2098 -0.0835 0.0654 Uiso 1.00 calc . . .
H(5) H 0.3961 0.1471 -0.1882 0.0654 Uiso 1.00 calc . . .
H(6) H 0.0239 0.1346 -0.0485 0.0893 Uiso 1.00 calc . . .
H(7) H 0.0562 0.0618 -0.0552 0.0893 Uiso 1.00 calc . . .
H(8) H 0.0164 0.0911 -0.1729 0.0893 Uiso 1.00 calc . . .
H(9) H 0.4029 -0.0475 0.3449 0.0678 Uiso 1.00 calc . . .
H(10) H 0.6218 0.0064 0.4304 0.0633 Uiso 1.00 calc . . .
H(11) H 0.6354 0.0654 0.3755 0.0633 Uiso 1.00 calc . . .
H(12) H 0.6131 -0.0055 0.2955 0.0633 Uiso 1.00 calc . . .
H(13) H 0.1595 0.0296 0.3016 0.0650 Uiso 1.00 calc . . .
H(14) H 0.1867 -0.0428 0.2642 0.0650 Uiso 1.00 calc . . .
H(15) H 0.1363 -0.0008 0.1646 0.0650 Uiso 1.00 calc . . .
H(16) H 0.2818 0.3284 0.4474 0.0785 Uiso 1.00 calc . . .
H(17) H 0.5611 0.2914 0.4606 0.0820 Uiso 1.00 calc . . .
H(18) H 0.5022 0.3480 0.5132 0.0820 Uiso 1.00 calc . . .
H(19) H 0.5065 0.3444 0.3851 0.0820 Uiso 1.00 calc . . .
H(20) H 0.0890 0.2618 0.3543 0.0686 Uiso 1.00 calc . . .
H(21) H 0.1053 0.1866 0.3376 0.0686 Uiso 1.00 calc . . .
H(22) H 0.0637 0.2192 0.2237 0.0686 Uiso 1.00 calc . . .
H(23) H 0.9587 0.3868 0.4979 0.0638 Uiso 1.00 calc . . .
H(24) H 0.8760 0.3371 0.0617 0.0874 Uiso 1.00 calc . . .
H(25) H 0.6621 0.2167 0.0497 0.0847 Uiso 1.00 calc . . .
H(26) H 0.7326 0.1488 -0.0737 0.0913 Uiso 1.00 calc . . .
H(27) H 0.8252 0.1671 0.0574 0.0913 Uiso 1.00 calc . . .
H(28) H 0.8254 0.2013 -0.0459 0.0913 Uiso 1.00 calc . . .
H(29) H 0.6096 0.3048 -0.0533 0.0875 Uiso 1.00 calc . . .
H(30) H 0.5871 0.2365 -0.1423 0.0875 Uiso 1.00 calc . . .
H(31) H 0.6881 0.2814 -0.1199 0.0875 Uiso 1.00 calc . . .
H(39) H 1.0794 0.1788 0.6026 0.0611 Uiso 1.00 calc . . .
H(40) H 0.7931 0.1154 0.3794 0.0678 Uiso 1.00 calc . . .
H(41) H 0.8894 0.0373 0.2960 0.0819 Uiso 1.00 calc . . .
H(42) H 0.9942 0.0845 0.3614 0.0819 Uiso 1.00 calc . . .
H(43) H 0.8917 0.1041 0.2579 0.0819 Uiso 1.00 calc . . .
H(44) H 0.8675 0.0927 0.5748 0.0752 Uiso 1.00 calc . . .
H(45) H 0.9763 0.0732 0.5588 0.0752 Uiso 1.00 calc . . .
H(46) H 0.8684 0.0300 0.4795 0.0752 Uiso 1.00 calc . . .
H(47) H 1.1225 0.3530 0.6082 0.0821 Uiso 1.00 calc . . .
H(48) H 1.2261 0.2568 0.7398 0.0943 Uiso 1.00 calc . . .
H(49) H 1.2858 0.3223 0.7495 0.0943 Uiso 1.00 calc . . .
H(50) H 1.2446 0.2702 0.6267 0.0943 Uiso 1.00 calc . . .
H(51) H 1.1566 0.3869 0.8170 0.0845 Uiso 1.00 calc . . .
H(52) H 1.0881 0.3251 0.8077 0.0845 Uiso 1.00 calc . . .
H(53) H 1.0310 0.3794 0.7368 0.0845 Uiso 1.00 calc . . .
H(54) H 0.6329 0.4834 0.5423 0.1052 Uiso 1.00 calc . . .
H(55) H 0.7004 0.3728 0.7515 0.1495 Uiso 1.00 calc . . .
H(56) H 0.8139 0.4239 0.9236 0.1511 Uiso 1.00 calc . . .
H(57) H 0.8444 0.4786 0.8694 0.1511 Uiso 1.00 calc . . .
H(58) H 0.8780 0.4070 0.8382 0.1511 Uiso 1.00 calc . . .
H(59) H 0.6669 0.5053 0.7926 0.2915 Uiso 1.00 calc . . .
H(60) H 0.6180 0.4489 0.8271 0.2915 Uiso 1.00 calc . . .
H(61) H 0.5768 0.4554 0.6906 0.2915 Uiso 1.00 calc . . .
H(62) H 0.7639 0.4411 0.3073 0.1237 Uiso 1.00 calc . . .
H(63) H 0.7691 0.5483 0.4124 0.1683 Uiso 1.00 calc . . .
H(64) H 0.6441 0.5416 0.3839 0.1683 Uiso 1.00 calc . . .
H(65) H 0.6835 0.5397 0.2776 0.1683 Uiso 1.00 calc . . .
H(66) H 0.5418 0.4312 0.2646 0.1395 Uiso 1.00 calc . . .
H(67) H 0.6074 0.3754 0.2212 0.1395 Uiso 1.00 calc . . .
H(68) H 0.5870 0.4383 0.1662 0.1395 Uiso 1.00 calc . . .
H(69) H 0.6689 -0.0236 0.0272 0.0768 Uiso 1.00 calc . . .
H(70) H 0.7520 0.0335 0.0484 0.0768 Uiso 1.00 calc . . .
H(71) H 0.6443 0.0200 -0.0698 0.0768 Uiso 1.00 calc . . .
H(72) H 0.3151 0.2899 0.1397 0.1019 Uiso 1.00 calc . . .
H(73) H 0.2739 0.3586 0.1160 0.1019 Uiso 1.00 calc . . .
H(74) H 0.2899 0.3068 0.0121 0.1019 Uiso 1.00 calc . . .
H(75) H 1.4702 0.1372 0.6208 0.0833 Uiso 1.00 calc . . .
H(76) H 1.4157 0.1980 0.5693 0.0833 Uiso 1.00 calc . . .
H(77) H 1.4202 0.1337 0.4796 0.0833 Uiso 1.00 calc . . .
H(78) H 0.9139 0.2234 0.7115 0.0799 Uiso 1.00 calc . . .
H(79) H 0.8855 0.2573 0.8224 0.0799 Uiso 1.00 calc . . .
H(80) H 0.8481 0.2867 0.7049 0.0799 Uiso 1.00 calc . . .

loop_
_atom_site_aniso_label
_atom_site_aniso_U_11
_atom_site_aniso_U_22
_atom_site_aniso_U_33
_atom_site_aniso_U_12
_atom_site_aniso_U_13
_atom_site_aniso_U_23
Pd(1) 0.0446(4) 0.0450(4) 0.0436(4) -0.0027(3) 0.0151(3) 0.0169(3)
Co(1) 0.0472(7) 0.0495(7) 0.0436(7) -0.0051(6) 0.0163(6) 0.0139(6)
O(1) 0.045(3) 0.052(4) 0.049(3) -0.008(3) 0.011(3) 0.018(3)
O(2) 0.043(3) 0.052(4) 0.043(3) -0.004(3) 0.009(3) 0.011(3)
N(11) 0.051(4) 0.050(4) 0.047(4) -0.010(4) 0.024(4) 0.003(4)
N(12) 0.039(4) 0.056(5) 0.045(4) -0.006(4) 0.008(3) 0.015(4)
N(21) 0.043(4) 0.049(4) 0.043(4) -0.006(4) 0.011(3) 0.000(4)
N(22) 0.045(4) 0.046(4) 0.053(4) -0.008(3) 0.020(4) 0.009(4)
N(31) 0.053(4) 0.046(4) 0.056(5) 0.000(4) 0.019(4) 0.011(4)
N(32) 0.048(4) 0.052(4) 0.049(4) -0.003(4) 0.018(4) 0.015(4)
N(41) 0.046(4) 0.067(5) 0.048(5) 0.000(4) 0.016(4) 0.020(4)
N(42) 0.065(5) 0.051(5) 0.054(5) -0.008(4) 0.014(4) 0.018(4)
N(51) 0.043(4) 0.054(5) 0.050(4) -0.005(4) 0.020(3) 0.019(4)
N(52) 0.049(4) 0.039(4) 0.052(4) 0.002(4) 0.023(4) 0.017(4)
N(61) 0.065(5) 0.073(6) 0.077(6) -0.002(5) 0.033(5) 0.008(5)
N(62) 0.060(5) 0.041(4) 0.060(5) 0.000(4) 0.016(4) 0.009(4)
N(71) 0.066(5) 0.066(5) 0.056(5) 0.012(5) 0.027(4) 0.021(4)
C(11) 0.059(6) 0.061(6) 0.041(5) -0.006(5) 0.013(5) 0.008(5)
C(12) 0.068(6) 0.082(8) 0.045(6) -0.014(6) 0.010(5) 0.018(6)
C(13) 0.048(5) 0.063(6) 0.055(6) -0.009(5) 0.006(5) 0.016(5)
C(14) 0.065(6) 0.072(7) 0.049(6) -0.020(5) 0.007(5) 0.017(5)
C(15) 0.059(6) 0.14(1) 0.051(6) -0.020(7) -0.001(5) 0.039(7)
C(21) 0.055(5) 0.049(5) 0.051(6) 0.004(5) 0.018(5) 0.017(5)
C(22) 0.068(6) 0.055(6) 0.068(6) 0.004(5) 0.037(5) 0.027(5)
C(23) 0.055(6) 0.053(6) 0.067(6) -0.020(5) 0.029(5) 0.009(5)
C(24) 0.060(6) 0.058(6) 0.072(7) 0.004(5) 0.016(5) 0.035(6)
C(25) 0.071(6) 0.051(6) 0.076(7) -0.011(5) 0.023(6) 0.019(6)
C(31) 0.061(6) 0.058(6) 0.058(6) -0.006(5) 0.017(5) 0.013(6)
C(32) 0.067(6) 0.063(6) 0.077(7) 0.011(6) 0.041(6) 0.021(6)
C(33) 0.045(5) 0.067(6) 0.067(6) 0.014(5) 0.025(5) 0.034(6)
C(34) 0.085(8) 0.069(7) 0.097(9) -0.013(7) 0.048(7) -0.005(7)
C(35) 0.067(7) 0.076(7) 0.071(7) 0.009(6) 0.037(6) 0.023(6)
C(41) 0.058(5) 0.057(6) 0.049(6) -0.016(5) 0.016(5) 0.012(5)
C(42) 0.091(8) 0.090(8) 0.046(6) -0.035(7) 0.014(6) 0.021(6)
C(43) 0.082(7) 0.094(9) 0.058(7) -0.026(7) 0.022(6) 0.032(7)
C(44) 0.078(7) 0.086(8) 0.047(6) -0.026(6) 0.021(5) 0.019(6)
C(45) 0.12(1) 0.067(7) 0.074(8) -0.020(8) 0.035(8) 0.008(7)
C(46) 0.096(8) 0.100(9) 0.061(7) -0.014(7) 0.030(6) 0.008(7)
C(47) 0.11(3) 0.04(2) 0.07(2) -0.03(2) 0.04(2) 0.00(2)
C(47A) 0.10(3) 0.03(2) 0.02(1) -0.03(2) 0.01(1) 0.01(2)
C(48) 0.08(1) 0.08(1) 0.09(1) -0.03(1) 0.05(1) 0.01(1)
C(48A) 0.07(2) 0.11(3) 0.10(3) -0.03(2) 0.00(2) 0.02(2)
C(49) 0.09(1) 0.04(1) 0.12(2) -0.02(1) 0.05(1) 0.00(1)
C(49A) 0.14(3) 0.07(2) 0.05(2) -0.09(2) -0.03(2) 0.03(2)
C(51) 0.058(5) 0.051(5) 0.058(6) 0.012(5) 0.028(5) 0.031(5)
C(52) 0.040(5) 0.058(6) 0.053(5) -0.003(4) 0.012(4) 0.023(5)
C(53) 0.050(5) 0.049(5) 0.054(6) -0.008(4) 0.020(4) 0.013(5)
C(54) 0.057(6) 0.044(5) 0.073(7) -0.001(5) 0.027(5) 0.020(5)
C(55) 0.098(8) 0.075(7) 0.090(8) 0.003(7) 0.055(8) 0.021(7)
C(56) 0.099(8) 0.060(6) 0.080(8) 0.006(6) 0.044(7) 0.030(6)
C(57) 0.076(7) 0.061(6) 0.060(6) -0.005(6) 0.019(6) 0.026(6)
C(58) 0.060(7) 0.100(9) 0.110(10) -0.012(7) 0.012(7) 0.035(8)
C(59) 0.083(8) 0.076(8) 0.070(7) -0.036(7) 0.010(6) 0.000(7)
C(61) 0.073(8) 0.11(1) 0.084(9) -0.007(8) 0.039(7) 0.013(8)
C(62) 0.061(7) 0.063(7) 0.15(1) 0.006(6) 0.049(9) 0.028(8)
C(63) 0.062(7) 0.055(7) 0.093(9) -0.012(6) 0.010(7) 0.017(7)
C(64) 0.084(10) 0.17(2) 0.11(1) 0.01(1) 0.053(9) 0.00(1)
C(65) 0.22(2) 0.17(2) 0.13(1) 0.03(2) 0.12(2) 0.06(1)
C(66) 0.16(2) 0.56(5) 0.12(2) 0.15(3) 0.07(1) -0.04(2)
C(67) 0.12(1) 0.078(9) 0.12(1) 0.027(9) 0.034(10) 0.043(9)
C(68) 0.10(1) 0.11(1) 0.27(2) -0.008(9) 0.01(1) 0.13(1)
C(69) 0.22(2) 0.070(9) 0.11(1) 0.03(1) 0.04(1) 0.041(9)
C(71) 0.053(6) 0.053(6) 0.055(6) -0.004(5) 0.014(5) 0.015(5)
C(72) 0.093(8) 0.065(7) 0.073(7) -0.001(7) 0.040(7) 0.001(6)
B(1) 0.045(6) 0.066(7) 0.043(6) -0.011(5) 0.004(5) 0.018(6)
B(2) 0.055(6) 0.041(6) 0.058(7) -0.011(5) 0.014(5) 0.011(6)

loop_
_atom_type_symbol
_atom_type_description
_atom_type_scat_dispersion_real
_atom_type_scat_dispersion_imag
_atom_type_scat_source
C C 0.003 0.002
;International Tables for Crystallography
(1992, Vol. C, Tables 4.2.6.8 and 6.1.1.4)
;
H H 0.000 0.000
;International Tables for Crystallography
(1992, Vol. C, Table 6.1.1.4)
;
O O 0.011 0.006
;International Tables for Crystallography
(1992, Vol. C, Tables 4.2.6.8 and 6.1.1.4)
;
N N 0.006 0.003
;International Tables for Crystallography
(1992, Vol. C, Tables 4.2.6.8 and 6.1.1.4)
;
B B 0.001 0.001
;International Tables for Crystallography
(1992, Vol. C, Tables 4.2.6.8 and 6.1.1.4)
;
Co Co 0.349 0.972
;International Tables for Crystallography
(1992, Vol. C, Tables 4.2.6.8 and 6.1.1.4)
;
Pd Pd -0.999 1.007
;International Tables for Crystallography
(1992, Vol. C, Tables 4.2.6.8 and 6.1.1.4)
;

loop_
_geom_angle_atom_site_label_1
_geom_angle_atom_site_label_2
_geom_angle_atom_site_label_3
_geom_angle
_geom_angle_site_symmetry_1
_geom_angle_site_symmetry_2
_geom_angle_site_symmetry_3
_geom_angle_publ_flag
O(1) Pd(1) O(2) 80.5(2) . . . yes
O(1) Pd(1) N(41) 174.7(2) . . . yes
O(1) Pd(1) N(51) 96.6(3) . . . yes
O(2) Pd(1) N(41) 96.2(3) . . . yes
O(2) Pd(1) N(51) 176.6(3) . . . yes
N(41) Pd(1) N(51) 86.7(3) . . . yes
O(1) Co(1) O(2) 78.4(2) . . . yes
O(1) Co(1) N(11) 170.9(3) . . . yes
O(1) Co(1) N(21) 97.3(2) . . . yes
O(1) Co(1) N(31) 100.8(2) . . . yes
O(1) Co(1) N(71) 84.7(2) . . . yes
O(2) Co(1) N(11) 95.1(3) . . . yes
O(2) Co(1) N(21) 173.5(2) . . . yes
O(2) Co(1) N(31) 100.1(3) . . . yes
O(2) Co(1) N(71) 85.0(3) . . . yes
N(11) Co(1) N(21) 88.7(3) . . . yes
N(11) Co(1) N(31) 86.5(3) . . . yes
N(11) Co(1) N(71) 88.4(3) . . . yes
N(21) Co(1) N(31) 85.4(3) . . . yes
N(21) Co(1) N(71) 89.8(3) . . . yes
N(31) Co(1) N(71) 173.1(3) . . . yes
Pd(1) O(1) Co(1) 100.6(3) . . . yes
Pd(1) O(2) Co(1) 98.9(3) . . . yes
Co(1) N(11) N(12) 117.1(6) . . . yes
Co(1) N(11) C(11) 136.4(7) . . . yes
N(12) N(11) C(11) 106.2(6) . . . yes
N(11) N(12) C(13) 109.0(8) . . . yes
N(11) N(12) B(1) 118.9(6) . . . yes
C(13) N(12) B(1) 132.1(8) . . . yes
Co(1) N(21) N(22) 117.8(5) . . . yes
Co(1) N(21) C(21) 135.2(6) . . . yes
N(22) N(21) C(21) 106.9(8) . . . yes
N(21) N(22) C(23) 109.3(7) . . . yes
N(21) N(22) B(1) 118.9(8) . . . yes
C(23) N(22) B(1) 131.8(8) . . . yes
Co(1) N(31) N(32) 117.0(5) . . . yes
Co(1) N(31) C(31) 138.0(7) . . . yes
N(32) N(31) C(31) 105.0(8) . . . yes
N(31) N(32) C(33) 110.7(7) . . . yes
N(31) N(32) B(1) 119.1(8) . . . yes
C(33) N(32) B(1) 130.2(8) . . . yes
Pd(1) N(41) N(42) 120.1(6) . . . yes
Pd(1) N(41) C(41) 130.8(6) . . . yes
N(42) N(41) C(41) 108.3(8) . . . yes
N(41) N(42) C(43) 107.9(8) . . . yes
N(41) N(42) B(2) 119.7(9) . . . yes
C(43) N(42) B(2) 132.3(8) . . . yes
Pd(1) N(51) N(52) 120.7(5) . . . yes
Pd(1) N(51) C(51) 131.7(5) . . . yes
N(52) N(51) C(51) 107.3(6) . . . yes
N(51) N(52) C(53) 108.3(7) . . . yes
N(51) N(52) B(2) 119.9(6) . . . yes
C(53) N(52) B(2) 130.6(7) . . . yes
N(62) N(61) C(61) 108.0(9) . . . yes
N(61) N(62) C(63) 108.6(10) . . . yes
N(61) N(62) B(2) 115.5(8) . . . yes
C(63) N(62) B(2) 133(1) . . . yes
Co(1) N(71) C(71) 179.2(7) . . . yes
N(11) C(11) C(12) 110(1) . . . yes
N(11) C(11) C(14) 121.8(7) . . . yes
C(12) C(11) C(14) 127.3(9) . . . yes
C(11) C(12) C(13) 105.3(8) . . . yes
N(12) C(13) C(12) 108.4(8) . . . yes
N(12) C(13) C(15) 122(1) . . . yes
C(12) C(13) C(15) 129.0(8) . . . yes
N(21) C(21) C(22) 109.3(8) . . . yes
N(21) C(21) C(24) 121.8(9) . . . yes
C(22) C(21) C(24) 129.0(9) . . . yes
C(21) C(22) C(23) 105.7(9) . . . yes
N(22) C(23) C(22) 108.8(9) . . . yes
N(22) C(23) C(25) 123.9(8) . . . yes
C(22) C(23) C(25) 127.3(10) . . . yes
N(31) C(31) C(32) 111.8(8) . . . yes
N(31) C(31) C(34) 120(1) . . . yes
C(32) C(31) C(34) 127.8(9) . . . yes
C(31) C(32) C(33) 104.9(9) . . . yes
N(32) C(33) C(32) 107.5(9) . . . yes
N(32) C(33) C(35) 125.2(8) . . . yes
C(32) C(33) C(35) 127.3(10) . . . yes
N(41) C(41) C(42) 106.9(8) . . . yes
N(41) C(41) C(44) 122.9(10) . . . yes
C(42) C(41) C(44) 130(1) . . . yes
C(41) C(42) C(43) 109(1) . . . yes
N(42) C(43) C(42) 107.4(10) . . . yes
N(42) C(43) C(47) 123(1) . . . yes
N(42) C(43) C(47A) 117(1) . . . yes
C(42) C(43) C(47) 125(1) . . . yes
C(42) C(43) C(47A) 133(1) . . . yes
C(47) C(43) C(47A) 27(2) . . . yes
C(41) C(44) C(45) 110.5(9) . . . yes
C(41) C(44) C(46) 110.9(9) . . . yes
C(45) C(44) C(46) 112.0(10) . . . yes
C(43) C(47) C(47A) 73(4) . . . yes
C(43) C(47) C(48) 118(2) . . . yes
C(43) C(47) C(48A) 146(4) . . . yes
C(43) C(47) C(49) 99(2) . . . yes
C(47A) C(47) C(48) 129(5) . . . yes
C(47A) C(47) C(48A) 129(5) . . . yes
C(47A) C(47) C(49) 26(3) . . . yes
C(48) C(47) C(48A) 69(4) . . . yes
C(48) C(47) C(49) 112(2) . . . yes
C(48A) C(47) C(49) 107(3) . . . yes
C(43) C(47A) C(47) 79(3) . . . yes
C(43) C(47A) C(48A) 104(2) . . . yes
C(43) C(47A) C(49) 144(4) . . . yes
C(43) C(47A) C(49A) 109(2) . . . yes
C(47) C(47A) C(48A) 28(3) . . . yes
C(47) C(47A) C(49) 134(6) . . . yes
C(47) C(47A) C(49A) 115(6) . . . yes
C(48A) C(47A) C(49) 110(4) . . . yes
C(48A) C(47A) C(49A) 117(4) . . . yes
C(49) C(47A) C(49A) 52(2) . . . yes
C(47) C(48) C(48A) 37(1) . . . yes
C(47) C(48A) C(47A) 22(2) . . . yes
C(47) C(48A) C(48) 73(3) . . . yes
C(47A) C(48A) C(48) 86(2) . . . yes
C(47) C(49) C(47A) 19(3) . . . yes
C(47) C(49) C(49A) 88(2) . . . yes
C(47A) C(49) C(49A) 88(3) . . . yes
C(47A) C(49A) C(49) 38(1) . . . yes
N(51) C(51) C(52) 109.1(7) . . . yes
N(51) C(51) C(54) 121.7(7) . . . yes
C(52) C(51) C(54) 129.1(8) . . . yes
C(51) C(52) C(53) 106.8(8) . . . yes
N(52) C(53) C(52) 108.4(7) . . . yes
N(52) C(53) C(57) 121.8(8) . . . yes
C(52) C(53) C(57) 129.7(8) . . . yes
C(51) C(54) C(55) 111.0(10) . . . yes
C(51) C(54) C(56) 111.1(7) . . . yes
C(55) C(54) C(56) 109.0(8) . . . yes
C(53) C(57) C(58) 111.4(8) . . . yes
C(53) C(57) C(59) 110.3(10) . . . yes
C(58) C(57) C(59) 110.8(9) . . . yes
N(61) C(61) C(62) 110(1) . . . yes
N(61) C(61) C(64) 121(1) . . . yes
C(62) C(61) C(64) 128(1) . . . yes
C(61) C(62) C(63) 106(1) . . . yes
N(62) C(63) C(62) 105(1) . . . yes
N(62) C(63) C(67) 124(1) . . . yes
C(62) C(63) C(67) 129(1) . . . yes
C(61) C(64) C(65) 110(1) . . . yes
C(61) C(64) C(66) 114(1) . . . yes
C(65) C(64) C(66) 112(1) . . . yes
C(63) C(67) C(68) 114(1) . . . yes
C(63) C(67) C(69) 110(1) . . . yes
C(68) C(67) C(69) 109(1) . . . yes
N(71) C(71) C(72) 179(1) . . . yes
N(81) C(81) C(82) 175(2) . . . yes
N(82) C(83) C(84) 177(1) . . . yes
N(83) C(85) C(86) 177(1) . . . yes
N(12) B(1) N(22) 110.4(8) . . . yes
N(12) B(1) N(32) 110.1(9) . . . yes
N(22) B(1) N(32) 109.7(6) . . . yes
N(42) B(2) N(52) 106.4(7) . . . yes
N(42) B(2) N(62) 112.5(7) . . . yes
N(52) B(2) N(62) 111.9(10) . . . yes

loop_
_geom_bond_atom_site_label_1
_geom_bond_atom_site_label_2
_geom_bond_distance
_geom_bond_site_symmetry_1
_geom_bond_site_symmetry_2
_geom_bond_publ_flag
Pd(1) O(1) 2.010(7) . . yes
Pd(1) O(2) 2.001(5) . . yes
Pd(1) N(41) 2.016(9) . . yes
Pd(1) N(51) 1.991(6) . . yes
Co(1) O(1) 2.020(5) . . yes
Co(1) O(2) 2.080(7) . . yes
Co(1) N(11) 2.139(6) . . yes
Co(1) N(21) 2.126(8) . . yes
Co(1) N(31) 2.145(9) . . yes
Co(1) N(71) 2.236(9) . . yes
N(11) N(12) 1.38(1) . . yes
N(11) C(11) 1.33(1) . . yes
N(12) C(13) 1.34(1) . . yes
N(12) B(1) 1.55(2) . . yes
N(21) N(22) 1.38(1) . . yes
N(21) C(21) 1.36(1) . . yes
N(22) C(23) 1.35(1) . . yes
N(22) B(1) 1.52(1) . . yes
N(31) N(32) 1.38(1) . . yes
N(31) C(31) 1.33(1) . . yes
N(32) C(33) 1.36(1) . . yes
N(32) B(1) 1.54(1) . . yes
N(41) N(42) 1.397(9) . . yes
N(41) C(41) 1.35(1) . . yes
N(42) C(43) 1.37(2) . . yes
N(42) B(2) 1.55(1) . . yes
N(51) N(52) 1.382(9) . . yes
N(51) C(51) 1.35(1) . . yes
N(52) C(53) 1.36(1) . . yes
N(52) B(2) 1.55(1) . . yes
N(61) N(62) 1.39(1) . . yes
N(61) C(61) 1.31(2) . . yes
N(62) C(63) 1.38(1) . . yes
N(62) B(2) 1.52(2) . . yes
N(71) C(71) 1.14(1) . . yes
N(81) C(81) 1.16(3) . . yes
N(82) C(83) 1.14(2) . . yes
N(83) C(85) 1.17(2) . . yes
C(11) C(12) 1.38(1) . . yes
C(11) C(14) 1.50(2) . . yes
C(12) C(13) 1.38(2) . . yes
C(13) C(15) 1.51(1) . . yes
C(21) C(22) 1.40(2) . . yes
C(21) C(24) 1.51(1) . . yes
C(22) C(23) 1.39(1) . . yes
C(23) C(25) 1.50(2) . . yes
C(31) C(32) 1.40(2) . . yes
C(31) C(34) 1.50(1) . . yes
C(32) C(33) 1.38(1) . . yes
C(33) C(35) 1.51(2) . . yes
C(41) C(42) 1.39(2) . . yes
C(41) C(44) 1.47(1) . . yes
C(42) C(43) 1.35(1) . . yes
C(43) C(47) 1.59(4) . . yes
C(43) C(47A) 1.56(4) . . yes
C(44) C(45) 1.52(2) . . yes
C(44) C(46) 1.53(2) . . yes
C(47) C(47A) 0.74(6) . . yes
C(47) C(48) 1.48(5) . . yes
C(47) C(48A) 0.94(5) . . yes
C(47) C(49) 1.57(4) . . yes
C(47A) C(48A) 1.52(6) . . yes
C(47A) C(49) 0.96(4) . . yes
C(47A) C(49A) 1.55(5) . . yes
C(48) C(48A) 1.44(5) . . yes
C(49) C(49A) 1.24(4) . . yes
C(51) C(52) 1.39(1) . . yes
C(51) C(54) 1.51(1) . . yes
C(52) C(53) 1.36(1) . . yes
C(53) C(57) 1.51(1) . . yes
C(54) C(55) 1.52(2) . . yes
C(54) C(56) 1.54(2) . . yes
C(57) C(58) 1.53(2) . . yes
C(57) C(59) 1.52(2) . . yes
C(61) C(62) 1.38(2) . . yes
C(61) C(64) 1.52(3) . . yes
C(62) C(63) 1.41(2) . . yes
C(63) C(67) 1.48(2) . . yes
C(64) C(65) 1.44(2) . . yes
C(64) C(66) 1.44(3) . . yes
C(67) C(68) 1.50(2) . . yes
C(67) C(69) 1.52(2) . . yes
C(71) C(72) 1.46(2) . . yes
C(81) C(82) 1.41(3) . . yes
C(83) C(84) 1.43(2) . . yes
C(85) C(86) 1.43(2) . . yes

loop_
_geom_contact_atom_site_label_1
_geom_contact_atom_site_label_2
_geom_contact_distance
_geom_contact_site_symmetry_1
_geom_contact_site_symmetry_2
_geom_contact_publ_flag
N(11) C(72) 3.48(1) . 2_655 ?
N(12) C(72) 3.34(1) . 2_655 ?
N(21) C(72) 3.44(1) . 2_655 ?
N(22) C(72) 3.35(1) . 2_655 ?
N(22) C(84) 3.57(1) . 1_455 ?
N(31) C(84) 3.57(2) . 1_455 ?
N(32) C(84) 3.54(1) . 1_455 ?
N(81) C(48) 3.33(3) . 1_455 ?
N(81) C(86) 3.35(2) . 1_454 ?
N(83) C(84) 3.33(2) . 1_455 ?
C(13) C(72) 3.53(1) . 2_655 ?
C(15) C(25) 3.54(1) . 2_555 ?
C(23) C(72) 3.53(2) . 2_655 ?
C(32) C(48A) 3.53(4) . 1_455 ?
C(48) C(81) 3.32(3) . 1_655 ?
C(48A) C(68) 3.51(4) . 2_766 ?
C(49A) C(59) 3.54(3) . 2_766 ?
